data_9016692
loop_
_publ_author_name
'Berry, F. J.'
'Davalos, J.'
'Greaves, C.'
'Marco, J. F.'
'Slaski, M.'
'Slater, P. R.'
'Vithal, M.'

_publ_section_title
;
 Magnetic ordering in the garnet YCa2SbFe4O12
 T = 10 K
;
_journal_name_full 'Journal of Solid State Chemistry'
_journal_page_first 435
_journal_page_last 440
_journal_paper_doi 10.1006/jssc.1995.1156
_journal_volume 115
_journal_year 1995
_chemical_compound_source Synthetic
_chemical_formula_sum 'Ca2 Fe4 O12 Sb Y'
_space_group_IT_number 230
_symmetry_space_group_name_Hall '-I 4bd 2c 3'
_symmetry_space_group_name_H-M 'I a -3 d'
_cell_angle_alpha 90
_cell_angle_beta 90
_cell_angle_gamma 90
_cell_length_a 12.521
_cell_length_b 12.521
_cell_length_c 12.521
_cell_formula_units_Z 8
_cell_volume 1962.985
_database_code_amcsd 0017603
_exptl_crystal_density_diffrn 4.779
_cod_original_sg_symbol_H-M 'I a 3 d'
_cod_original_formula_sum '(Y Ca2) Sb Fe4 O12'
_cod_database_code 9016692
_amcsd_formula_title YCa2SbFe4O12

loop_
_space_group_symop_operation_xyz
x,y,z
1/2+x,1/2+y,1/2+z
z,1/2-x,1/2+y
1/2+z,-x,+y
-y,1/2+z,1/2-x
1/2-y,+z,-x
x,1/2-y,1/2+z
1/2+x,-y,+z
-z,1/2+x,1/2-y
1/2-z,+x,-y
y,1/2-z,1/2+x
1/2+y,-z,+x
-x,1/2+y,1/2-z
1/2-x,+y,-z
3/4+x,1/4-z,3/4-y
1/4+x,3/4-z,1/4-y
3/4-z,1/4+y,3/4+x
1/4-z,3/4+y,1/4+x
3/4+y,1/4-x,3/4-z
1/4+y,3/4-x,1/4-z
3/4-x,1/4+z,3/4+y
1/4-x,3/4+z,1/4+y
3/4+z,1/4-y,3/4-x
1/4+z,3/4-y,1/4-x
3/4-y,1/4+x,3/4+z
1/4-y,3/4+x,1/4+z
1/4+x,1/4+z,1/4+y
3/4+x,3/4+z,3/4+y
1/4-z,1/4-y,1/4-x
3/4-z,3/4-y,3/4-x
1/4+y,1/4+x,1/4+z
3/4+y,3/4+x,3/4+z
1/4-x,1/4-z,1/4-y
3/4-x,3/4-z,3/4-y
1/4+z,1/4+y,1/4+x
3/4+z,3/4+y,3/4+x
1/4-y,1/4-x,1/4-z
3/4-y,3/4-x,3/4-z
1/2+z,x,1/2-y
+z,1/2+x,-y
1/2-y,-z,1/2+x
-y,1/2-z,+x
1/2+x,y,1/2-z
+x,1/2+y,-z
1/2-z,-x,1/2+y
-z,1/2-x,+y
1/2+y,z,1/2-x
+y,1/2+z,-x
1/2-x,-y,1/2+z
-x,1/2-y,+z
1/2-z,1/2+x,y
-z,+x,1/2+y
1/2+y,1/2-z,-x
+y,-z,1/2-x
1/2-x,1/2+y,z
-x,+y,1/2+z
1/2+z,1/2-x,-y
+z,-x,1/2-y
1/2-y,1/2+z,x
-y,+z,1/2+x
1/2+x,1/2-y,-z
+x,-y,1/2-z
3/4-x,3/4+z,1/4-y
1/4-x,1/4+z,3/4-y
3/4+z,3/4-y,1/4+x
1/4+z,1/4-y,3/4+x
3/4-y,3/4+x,1/4-z
1/4-y,1/4+x,3/4-z
3/4+x,3/4-z,1/4+y
1/4+x,1/4-z,3/4+y
3/4-z,3/4+y,1/4-x
1/4-z,1/4+y,3/4-x
3/4+y,3/4-x,1/4+z
1/4+y,1/4-x,3/4+z
1/4-x,3/4-z,3/4+y
3/4-x,1/4-z,1/4+y
1/4+z,3/4+y,3/4-x
3/4+z,1/4+y,1/4-x
1/4-y,3/4-x,3/4+z
3/4-y,1/4-x,1/4+z
1/4+x,3/4+z,3/4-y
3/4+x,1/4+z,1/4-y
1/4-z,3/4-y,3/4+x
3/4-z,1/4-y,1/4+x
1/4+y,3/4+x,3/4-z
3/4+y,1/4+x,1/4-z
-z,-x,-y
1/2-z,1/2-x,1/2-y
y,z,x
1/2+y,1/2+z,1/2+x
-x,-y,-z
1/2-x,1/2-y,1/2-z
z,x,y
1/2+z,1/2+x,1/2+y
-y,-z,-x
1/2-y,1/2-z,1/2-x

loop_
_atom_site_label
_atom_site_fract_x
_atom_site_fract_y
_atom_site_fract_z
_atom_site_occupancy
_atom_site_U_iso_or_equiv
Y 0.12500 0.00000 0.25000 0.33333 0.01013
Ca 0.12500 0.00000 0.25000 0.66667 0.01013
Sb1 0.00000 0.00000 0.00000 0.50000 0.00633
Fe1 0.00000 0.00000 0.00000 0.50000 0.00633
Fe2 0.37500 0.00000 0.25000 1.00000 0.00127
O 0.97110 0.05350 0.14860 1.00000 0.00380

loop_
_cod_related_entry_id
_cod_related_entry_database
_cod_related_entry_code
1 AMCSD 0017603
